data_4072736
loop_
_publ_author_name
'Gross, Christopher L.'
'Brumaghim, Julia L.'
'Girolami, Gregory S.'

_publ_section_title
;
 Synthesis and Reactivity of the Osmium(III) Pentamethylcyclopentadienyl
 Complex (C5Me5)2Os2Br4. X-ray Crystal Structures of (C5Me5)2Os2Br4,
 (C5Me5)2Os2(\m-O)Br4, and (C5Me5)2Os2(\m-NPh)2Br2
;
_journal_issue 9
_journal_name_full Organometallics
_journal_page_first 2258
_journal_paper_doi 10.1021/om060983u
_journal_volume 26
_journal_year 2007
_chemical_formula_sum 'C20 H30 Br4 O Os2'
_chemical_formula_weight 986.48
_chemical_name_systematic
; 
 ? 
;
_space_group_IT_number 14
_symmetry_space_group_name_Hall '-P 2yn'
_symmetry_space_group_name_H-M 'P 1 21/n 1'
_atom_sites_solution_hydrogens geom
_atom_sites_solution_primary direct
_atom_sites_solution_secondary difmap
_audit_creation_method SHELXL-97
_cell_angle_alpha 90.00
_cell_angle_beta 93.9340(10)
_cell_angle_gamma 90.00
_cell_formula_units_Z 2
_cell_length_a 8.5196(4)
_cell_length_b 13.7702(6)
_cell_length_c 10.8259(5)
_cell_measurement_temperature 198(2)
_cell_volume 1267.07(10)
_computing_structure_refinement 'SHELXL-97 (Sheldrick, 1997)'
_computing_structure_solution 'SHELXS-97 (Sheldrick, 1990)'
_diffrn_ambient_temperature 198(2)
_diffrn_measured_fraction_theta_full 0.663
_diffrn_measured_fraction_theta_max 0.663
_diffrn_radiation_monochromator graphite
_diffrn_radiation_source 'fine-focus sealed tube'
_diffrn_radiation_type MoK\a
_diffrn_radiation_wavelength 0.71073
_diffrn_reflns_av_R_equivalents 0.0701
_diffrn_reflns_av_sigmaI/netI 0.0629
_diffrn_reflns_limit_h_max 11
_diffrn_reflns_limit_h_min -11
_diffrn_reflns_limit_k_max 18
_diffrn_reflns_limit_k_min -17
_diffrn_reflns_limit_l_max 8
_diffrn_reflns_limit_l_min -14
_diffrn_reflns_number 5476
_diffrn_reflns_theta_full 28.24
_diffrn_reflns_theta_max 28.24
_diffrn_reflns_theta_min 2.40
_exptl_absorpt_coefficient_mu 16.334
_exptl_crystal_density_diffrn 2.586
_exptl_crystal_density_method 'not measured'
_exptl_crystal_F_000 900
_refine_diff_density_max 3.321
_refine_diff_density_min -1.642
_refine_diff_density_rms 0.378
_refine_ls_extinction_method none
_refine_ls_goodness_of_fit_ref 1.099
_refine_ls_hydrogen_treatment mixed
_refine_ls_matrix_type full
_refine_ls_number_parameters 129
_refine_ls_number_reflns 2082
_refine_ls_number_restraints 36
_refine_ls_restrained_S_all 1.092
_refine_ls_R_factor_all 0.0999
_refine_ls_R_factor_gt 0.0748
_refine_ls_shift/su_max 0.007
_refine_ls_shift/su_mean 0.001
_refine_ls_structure_factor_coef Fsqd
_refine_ls_weighting_details 'calc w=1/[\s^2^(Fo^2^)+(0.0791P)^2^+81.1694P] where P=(Fo^2^+2Fc^2^)/3'
_refine_ls_weighting_scheme calc
_refine_ls_wR_factor_gt 0.1902
_refine_ls_wR_factor_ref 0.2084
_reflns_number_gt 1605
_reflns_number_total 2082
_reflns_threshold_expression >2sigma(I)
_cod_data_source_file om060983usi20061024_064623.cif
_cod_data_source_block ossmabs2
_cod_database_code 4072736

loop_
_symmetry_equiv_pos_as_xyz
'x, y, z'
'-x+1/2, y+1/2, -z+1/2'
'-x, -y, -z'
'x-1/2, -y-1/2, z-1/2'

loop_
_atom_site_label
_atom_site_type_symbol
_atom_site_fract_x
_atom_site_fract_y
_atom_site_fract_z
_atom_site_U_iso_or_equiv
_atom_site_adp_type
_atom_site_occupancy
_atom_site_symmetry_multiplicity
_atom_site_calc_flag
_atom_site_refinement_flags
Os Os 0.56786(10) 0.46935(5) 0.65783(8) 0.0255(3) Uani 1 1 d .
Br1 Br 0.3213(3) 0.5254(2) 0.7509(3) 0.0474(7) Uani 1 1 d .
Br2 Br 0.6949(4) 0.63017(17) 0.7104(3) 0.0654(10) Uani 1 1 d .
O O 0.5000 0.5000 0.5000 0.026(4) Uani 1 2 d SU
C1 C 0.754(3) 0.3982(15) 0.798(2) 0.031(5) Uani 1 1 d U
C2 C 0.782(3) 0.3805(15) 0.672(2) 0.028(4) Uani 1 1 d U
C3 C 0.651(3) 0.3242(15) 0.610(2) 0.033(5) Uani 1 1 d U
C4 C 0.538(3) 0.3158(15) 0.702(2) 0.029(5) Uani 1 1 d U
C5 C 0.602(3) 0.3583(15) 0.816(2) 0.031(5) Uani 1 1 d U
C6 C 0.862(3) 0.4516(18) 0.890(2) 0.042(6) Uani 1 1 d .
H6A H 0.8090 0.4620 0.9667 0.063 Uiso 1 1 calc R
H6B H 0.8907 0.5144 0.8558 0.063 Uiso 1 1 calc R
H6C H 0.9578 0.4130 0.9089 0.063 Uiso 1 1 calc R
C7 C 0.938(3) 0.401(2) 0.611(3) 0.063(9) Uani 1 1 d .
H7A H 0.9142 0.4196 0.5237 0.095 Uiso 1 1 calc R
H7B H 1.0034 0.3429 0.6148 0.095 Uiso 1 1 calc R
H7C H 0.9935 0.4545 0.6545 0.095 Uiso 1 1 calc R
C8 C 0.646(3) 0.2797(18) 0.487(2) 0.044(6) Uani 1 1 d .
H8A H 0.6749 0.2110 0.4951 0.067 Uiso 1 1 calc R
H8B H 0.7198 0.3131 0.4363 0.067 Uiso 1 1 calc R
H8C H 0.5391 0.2851 0.4480 0.067 Uiso 1 1 calc R
C9 C 0.391(3) 0.2585(19) 0.690(3) 0.050(7) Uani 1 1 d .
H9A H 0.4170 0.1892 0.6955 0.075 Uiso 1 1 calc R
H9B H 0.3350 0.2724 0.6104 0.075 Uiso 1 1 calc R
H9C H 0.3250 0.2758 0.7575 0.075 Uiso 1 1 calc R
C10 C 0.529(4) 0.358(2) 0.934(3) 0.047(7) Uani 1 1 d .
H10A H 0.5726 0.4115 0.9859 0.071 Uiso 1 1 calc R
H10B H 0.5494 0.2963 0.9763 0.071 Uiso 1 1 calc R
H10C H 0.4148 0.3675 0.9192 0.071 Uiso 1 1 calc R

loop_
_atom_site_aniso_label
_atom_site_aniso_U_11
_atom_site_aniso_U_22
_atom_site_aniso_U_33
_atom_site_aniso_U_23
_atom_site_aniso_U_13
_atom_site_aniso_U_12
Os 0.0242(5) 0.0172(4) 0.0349(5) -0.0007(3) 0.0008(3) -0.0009(3)
Br1 0.0420(16) 0.0509(14) 0.0505(17) -0.0012(12) 0.0120(12) 0.0172(11)
Br2 0.060(2) 0.0212(10) 0.109(3) -0.0008(13) -0.0388(19) -0.0100(13)
O 0.030(8) 0.016(6) 0.033(8) 0.002(6) 0.009(7) 0.010(6)
C1 0.030(8) 0.024(7) 0.038(9) 0.000(7) 0.001(7) 0.001(7)
C2 0.030(8) 0.027(7) 0.026(8) 0.014(6) -0.002(7) 0.005(7)
C3 0.036(9) 0.025(7) 0.038(9) 0.009(7) -0.001(7) 0.003(7)
C4 0.030(8) 0.023(7) 0.036(8) 0.007(7) 0.006(7) 0.002(6)
C5 0.030(9) 0.025(7) 0.038(9) -0.001(7) -0.003(7) 0.005(7)
C6 0.045(17) 0.045(13) 0.032(14) -0.001(10) -0.019(11) 0.011(12)
C7 0.026(16) 0.07(2) 0.09(3) -0.025(18) 0.002(16) -0.026(14)
C8 0.07(2) 0.038(12) 0.029(14) -0.010(11) 0.014(12) 0.018(12)
C9 0.043(18) 0.037(13) 0.07(2) -0.005(13) -0.001(14) -0.005(12)
C10 0.047(19) 0.041(13) 0.051(18) 0.007(12) -0.017(13) 0.003(13)

loop_
_atom_type_symbol
_atom_type_description
_atom_type_scat_dispersion_real
_atom_type_scat_dispersion_imag
_atom_type_scat_source
C C 0.0033 0.0016 'International Tables Vol C Tables 4.2.6.8 and 6.1.1.4'
H H 0.0000 0.0000 'International Tables Vol C Tables 4.2.6.8 and 6.1.1.4'
O O 0.0106 0.0060 'International Tables Vol C Tables 4.2.6.8 and 6.1.1.4'
Br Br -0.2901 2.4595 'International Tables Vol C Tables 4.2.6.8 and 6.1.1.4'
Os Os -1.2165 7.6030 'International Tables Vol C Tables 4.2.6.8 and 6.1.1.4'

loop_
_geom_angle_atom_site_label_1
_geom_angle_atom_site_label_2
_geom_angle_atom_site_label_3
_geom_angle
_geom_angle_site_symmetry_1
O Os C4 113.4(7) .
O Os C2 113.8(6) .
C4 Os C2 63.6(8) .
O Os C3 94.5(7) .
C4 Os C3 38.3(8) .
C2 Os C3 39.3(9) .
O Os C5 150.5(6) .
C4 Os C5 37.2(8) .
C2 Os C5 61.0(8) .
C3 Os C5 62.7(8) .
O Os C1 150.2(5) .
C4 Os C1 62.4(8) .
C2 Os C1 36.5(8) .
C3 Os C1 63.4(9) .
C5 Os C1 36.0(8) .
O Os Br1 94.86(8) .
C4 Os Br1 95.5(6) .
C2 Os Br1 149.1(5) .
C3 Os Br1 131.8(6) .
C5 Os Br1 88.5(6) .
C1 Os Br1 114.7(5) .
O Os Br2 96.47(8) .
C4 Os Br2 149.0(7) .
C2 Os Br2 97.7(6) .
C3 Os Br2 135.6(7) .
C5 Os Br2 112.8(6) .
C1 Os Br2 87.7(5) .
Br1 Os Br2 89.84(12) .
Os O Os 180.0 3_666
C2 C1 C5 106(2) .
C2 C1 C6 126(2) .
C5 C1 C6 128(2) .
C2 C1 Os 66.2(12) .
C5 C1 Os 70.5(14) .
C6 C1 Os 125.8(15) .
C1 C2 C3 110.7(19) .
C1 C2 C7 125(2) .
C3 C2 C7 123(2) .
C1 C2 Os 77.3(12) .
C3 C2 Os 70.5(12) .
C7 C2 Os 126.9(18) .
C4 C3 C8 128(2) .
C4 C3 C2 105(2) .
C8 C3 C2 127(2) .
C4 C3 Os 70.6(12) .
C8 C3 Os 127.1(16) .
C2 C3 Os 70.2(12) .
C3 C4 C5 109(2) .
C3 C4 C9 126(2) .
C5 C4 C9 124(2) .
C3 C4 Os 71.1(12) .
C5 C4 Os 75.5(12) .
C9 C4 Os 127.6(17) .
C1 C5 C4 110(2) .
C1 C5 C10 124(2) .
C4 C5 C10 126(2) .
C1 C5 Os 73.4(14) .
C4 C5 Os 67.3(12) .
C10 C5 Os 127.6(15) .

loop_
_geom_bond_atom_site_label_1
_geom_bond_atom_site_label_2
_geom_bond_distance
_geom_bond_site_symmetry_2
Os O 1.8156(9) .
Os C4 2.19(2) .
Os C2 2.19(2) .
Os C3 2.19(2) .
Os C5 2.30(2) .
Os C1 2.33(2) .
Os Br1 2.513(3) .
Os Br2 2.513(3) .
O Os 1.8155(9) 3_666
C1 C2 1.42(3) .
C1 C5 1.43(3) .
C1 C6 1.50(3) .
C2 C3 1.47(3) .
C2 C7 1.55(3) .
C3 C4 1.44(3) .
C3 C8 1.47(3) .
C4 C5 1.43(3) .
C4 C9 1.47(3) .
C5 C10 1.46(4) .
